data_7244953
loop_
_publ_author_name
'Volkov, Sergey'
'Charkin, Dmitri O.'
'Arsentev, Maxim'
'Aksenov, Sergey'
'Manelis, Lev'
'Krzhizhanovskaya, Maria'
'Sinelshikova, Olga'
'Ugolkov, Valeriy Leonidovich'
'Povolotskiy, Alexey'
'Shilovskikh, Vladimir'
'Antonov, Andrey'
'Bubnova, Rimma'

_publ_section_title
;
 Where the extraordinaries meet: a cascade of isosymmetrical superionic
 phase transitions and negative thermal expansion in a novel silver
 salt-inclusion borate halide
;
_journal_name_full CrystEngComm
_journal_paper_doi 10.1039/D2CE00307D
_journal_year 2022
_chemical_formula_structural 'B6 O10 Na3 I'
_chemical_formula_sum 'B6 I Na3 O10'
_chemical_formula_weight 420.7
_space_group_IT_number 62
_space_group_name_Hall '-P 2ac 2n'
_space_group_name_H-M_alt 'P n m a'
_symmetry_cell_setting orthorhombic
_symmetry_Int_Tables_number 62
_symmetry_space_group_name_Hall '-P 2ac 2n'
_symmetry_space_group_name_H-M 'P n m a'
_audit_block_doi 10.5517/ccdc.csd.cc2b9vbv
_audit_update_record
;
2022-05-12 deposited with the CCDC.	2022-05-18 downloaded from the CCDC.
;
_cell_angle_alpha 90
_cell_angle_beta 90
_cell_angle_gamma 90
_cell_formula_units_Z 4
_cell_length_a 12.8162(6)
_cell_length_b 9.9063(5)
_cell_length_c 7.6762(4)
_cell_measurement_reflns_used 9849
_cell_measurement_temperature 293
_cell_measurement_theta_max 35.76
_cell_measurement_theta_min 3.09
_cell_volume 974.58(8)
_computing_cell_refinement 'APEX3 (Bruker, 2016)'
_computing_data_collection 'APEX3 (Bruker, 2016)'
_computing_data_reduction 'APEX3 (Bruker, 2016)'
_computing_molecular_graphics 'Vesta (Momma, Izumi, 2008)'
_computing_publication_material 'Jana2006 (Petricek, V., Dusek, M. & Palatinus L., 2014)'
_computing_structure_refinement 'Jana2006 (Petricek, V., Dusek, M. & Palatinus L., 2014)'
_computing_structure_solution 'Superflip (Palatinus L. & Chapuis G.,2007)'
_diffrn_ambient_temperature 293
_diffrn_measured_fraction_theta_full 0.98
_diffrn_measured_fraction_theta_max 0.97
_diffrn_measurement_device 'four-circle diffractometer'
_diffrn_measurement_device_type 'Bruker APEX II CCD detector'
_diffrn_measurement_method 'omega and phi scans'
_diffrn_radiation_monochromator graphite
_diffrn_radiation_probe x-ray
_diffrn_radiation_source 'X-ray tube'
_diffrn_radiation_type 'Mo K\a'
_diffrn_radiation_wavelength 0.71073
_diffrn_reflns_av_R_equivalents 0.0445
_diffrn_reflns_av_unetI/netI 0.0279
_diffrn_reflns_limit_h_max 20
_diffrn_reflns_limit_h_min -20
_diffrn_reflns_limit_k_max 15
_diffrn_reflns_limit_k_min -15
_diffrn_reflns_limit_l_max 12
_diffrn_reflns_limit_l_min -12
_diffrn_reflns_number 16847
_diffrn_reflns_theta_full 35.63
_diffrn_reflns_theta_max 35.76
_diffrn_reflns_theta_min 3.09
_exptl_absorpt_coefficient_mu 3.465
_exptl_absorpt_correction_T_max 0.8101
_exptl_absorpt_correction_T_min 0.6509
_exptl_absorpt_correction_type analytical
_exptl_absorpt_process_details 'SADABS, (Bruker,2016)'
_exptl_crystal_colour colorless
_exptl_crystal_density_diffrn 2.8674
_exptl_crystal_description block
_exptl_crystal_F_000 784
_exptl_crystal_size_max 0.175
_exptl_crystal_size_mid 0.162
_exptl_crystal_size_min 0.107
_refine_diff_density_max 1.70
_refine_diff_density_min -0.96
_refine_ls_extinction_coef 640(110)
_refine_ls_extinction_method 'B-C type 1 Gaussian isotropic (Becker & Coppens, 1974)'
_refine_ls_goodness_of_fit_gt 1.44
_refine_ls_goodness_of_fit_ref 1.33
_refine_ls_number_constraints 0
_refine_ls_number_parameters 104
_refine_ls_number_reflns 2312
_refine_ls_number_restraints 0
_refine_ls_R_factor_all 0.0394
_refine_ls_R_factor_gt 0.0277
_refine_ls_shift/su_max 0.0128
_refine_ls_shift/su_mean 0.0010
_refine_ls_structure_factor_coef F
_refine_ls_weighting_details w=1/(\s^2^(F)+0.0001F^2^)
_refine_ls_weighting_scheme sigma
_refine_ls_wR_factor_gt 0.0296
_refine_ls_wR_factor_ref 0.0309
_reflns_number_gt 1821
_reflns_number_total 2312
_reflns_threshold_expression I>3\s(I)
_cod_data_source_file d2ce00307d2.cif
_cod_data_source_block Na3B6O10I_298K
_cod_depositor_comments
;
The following automatic conversions were performed:

data item '_diffrn_radiation_probe' value 'X-ray' was changed to
'x-ray' in accordance with the
/home/data/users/saulius/crontab/automatic-downloads/rss-feeds/RSC/lib/dictionaries/cif_core.dic
dictionary named 'cif_core.dic' version 2.4.2 last updated on
2011-04-26.

Automatic conversion script
Id: cif_fix_values 7556 2019-12-06 15:28:31Z antanas 
;
_cod_original_sg_symbol_Hall '-P -2xabc;-2yb;-2zac'
_cod_original_formula_sum 'B6 O10 Na3 I'
_cod_database_code 7244953

loop_
_space_group_symop_id
_space_group_symop_operation_xyz
1 x,y,z
2 -x+1/2,-y,z+1/2
3 -x,y+1/2,-z
4 x+1/2,-y+1/2,-z+1/2
5 -x,-y,-z
6 x+1/2,y,-z+1/2
7 x,-y+1/2,z
8 -x+1/2,y+1/2,z+1/2

loop_
_atom_site_label
_atom_site_type_symbol
_atom_site_fract_x
_atom_site_fract_y
_atom_site_fract_z
_atom_site_adp_type
_atom_site_U_iso_or_equiv
_atom_site_site_symmetry_multiplicity
_atom_site_occupancy
_atom_site_calc_flag
_atom_site_refinement_flags
_atom_site_disorder_assembly
_atom_site_disorder_group
I1 I 0.444920(15) 0.25 0.22631(3) Uani 0.01994(6) 4 1 d . . .
Na1 Na 0.5 0 0 Uani 0.0265(4) 4 1 d . . .
Na2 Na 0.5 0 0.5 Uani 0.0222(3) 4 1 d . . .
Na3 Na 0.79866(11) -0.25 0.6249(3) Uani 0.0442(6) 4 1 d . . .
O1 O 0.55158(9) -0.12960(13) 0.26018(16) Uani 0.0097(3) 8 1 d . . .
O2 O 0.39275(15) -0.25 0.2545(3) Uani 0.0171(5) 4 1 d . . .
O3 O 0.71387(10) -0.09486(12) 0.41374(16) Uani 0.0132(3) 8 1 d . . .
O4 O 0.70895(12) -0.25 0.1782(2) Uani 0.0072(4) 4 1 d . . .
O5 O 0.33086(10) -0.12990(13) 0.50483(17) Uani 0.0152(4) 8 1 d . . .
O6 O 0.68627(9) -0.01148(12) 0.12220(16) Uani 0.0114(3) 8 1 d . . .
B1 B 0.26822(15) -0.01980(19) 0.4927(2) Uani 0.0104(5) 8 1 d . . .
B2 B 0.66527(15) -0.11843(18) 0.2470(2) Uani 0.0082(4) 8 1 d . . .
B3 B 0.4986(2) -0.25 0.2609(3) Uani 0.0092(6) 4 1 d . . .
B4 B 0.3184(2) -0.25 0.3959(4) Uani 0.0105(6) 4 1 d . . .

loop_
_atom_site_aniso_label
_atom_site_aniso_type_symbol
_atom_site_aniso_U_11
_atom_site_aniso_U_22
_atom_site_aniso_U_33
_atom_site_aniso_U_12
_atom_site_aniso_U_13
_atom_site_aniso_U_23
I1 I 0.02212(10) 0.01872(10) 0.01897(10) 0 -0.00097(7) 0
Na1 Na 0.0341(7) 0.0222(6) 0.0233(6) 0.0093(5) -0.0093(5) -0.0015(5)
Na2 Na 0.0189(6) 0.0247(6) 0.0229(6) -0.0017(5) 0.0036(5) -0.0103(5)
Na3 Na 0.0272(7) 0.0199(7) 0.0854(13) 0 -0.0115(8) 0
O1 O 0.0069(5) 0.0078(5) 0.0144(6) 0.0000(4) 0.0029(4) -0.0012(4)
O2 O 0.0059(8) 0.0206(9) 0.0248(10) 0 0.0016(7) 0
O3 O 0.0190(6) 0.0094(5) 0.0113(6) 0.0005(5) -0.0046(5) -0.0033(4)
O4 O 0.0065(7) 0.0064(7) 0.0088(7) 0 0.0018(6) 0
O5 O 0.0129(6) 0.0108(6) 0.0218(7) 0.0026(5) -0.0086(5) -0.0053(5)
O6 O 0.0134(6) 0.0085(5) 0.0122(5) 0.0023(4) 0.0048(4) 0.0028(4)
B1 B 0.0095(8) 0.0109(8) 0.0107(8) -0.0011(6) -0.0011(6) -0.0012(6)
B2 B 0.0077(7) 0.0065(7) 0.0103(8) 0.0001(6) 0.0008(6) 0.0000(5)
B3 B 0.0084(10) 0.0100(11) 0.0092(11) 0 0.0004(8) 0
B4 B 0.0083(11) 0.0069(11) 0.0162(12) 0 -0.0017(9) 0

loop_
_atom_type_symbol
_atom_type_scat_dispersion_real
_atom_type_scat_dispersion_imag
_atom_type_scat_source
B 0.0013 0.0007 'International Tables Vol C tables 4.2.6.8 and 6.1.1.1'
I -0.4742 1.8119 'International Tables Vol C tables 4.2.6.8 and 6.1.1.1'
Na 0.0362 0.0249 'International Tables Vol C tables 4.2.6.8 and 6.1.1.1'
O 0.0106 0.0060 'International Tables Vol C tables 4.2.6.8 and 6.1.1.1'

loop_
_exptl_crystal_face_index_h
_exptl_crystal_face_index_k
_exptl_crystal_face_index_l
_exptl_crystal_face_perp_dist
? ? ? ?

loop_
_geom_angle_atom_site_label_1
_geom_angle_atom_site_label_2
_geom_angle_atom_site_label_3
_geom_angle_site_symmetry_1
_geom_angle_site_symmetry_2
_geom_angle_site_symmetry_3
_geom_angle
_geom_angle_publ_flag
Na1 I1 Na1 . . 3_655 105.738(7) ?
Na1 I1 Na2 . . . 73.211(4) ?
Na1 I1 Na2 . . 3_656 154.071(7) ?
Na1 I1 Na3 . . 2_654 69.514(18) ?
Na1 I1 Na3 . . 3_656 113.923(17) ?
Na1 I1 Na2 3_655 . . 154.071(7) ?
Na1 I1 Na2 3_655 . 3_656 73.211(4) ?
Na1 I1 Na3 3_655 . 2_654 69.514(18) ?
Na1 I1 Na3 3_655 . 3_656 113.923(17) ?
Na2 I1 Na2 . . 3_656 96.348(6) ?
Na2 I1 Na3 . . 2_654 86.50(2) ?
Na2 I1 Na3 . . 3_656 88.99(2) ?
Na2 I1 Na3 3_656 . 2_654 86.50(2) ?
Na2 I1 Na3 3_656 . 3_656 88.99(2) ?
Na3 I1 Na3 2_654 . 3_656 173.23(5) ?
I1 Na1 I1 . . 3_645 180 ?
I1 Na1 Na1 . . 3_645 142.869(3) ?
I1 Na1 Na1 . . 3_655 37.131(3) ?
I1 Na1 Na2 . . 1_554 124.003(4) ?
I1 Na1 Na2 . . . 55.997(4) ?
I1 Na1 Na3 . . 2_654 58.69(2) ?
I1 Na1 Na3 . . 4_445 121.31(2) ?
I1 Na1 O1 . . . 91.32(3) ?
I1 Na1 O1 . . 5_655 88.68(3) ?
I1 Na1 O6 . . . 92.42(3) ?
I1 Na1 O6 . . 5_655 87.58(3) ?
I1 Na1 Na1 3_645 . 3_645 37.131(3) ?
I1 Na1 Na1 3_645 . 3_655 142.869(3) ?
I1 Na1 Na2 3_645 . 1_554 55.997(4) ?
I1 Na1 Na2 3_645 . . 124.003(4) ?
I1 Na1 Na3 3_645 . 2_654 121.31(2) ?
I1 Na1 Na3 3_645 . 4_445 58.69(2) ?
I1 Na1 O1 3_645 . . 88.68(3) ?
I1 Na1 O1 3_645 . 5_655 91.32(3) ?
I1 Na1 O6 3_645 . . 87.58(3) ?
I1 Na1 O6 3_645 . 5_655 92.42(3) ?
Na1 Na1 Na1 3_645 . 3_655 180 ?
Na1 Na1 Na2 3_645 . 1_554 90 ?
Na1 Na1 Na2 3_645 . . 90 ?
Na1 Na1 Na3 3_645 . 2_654 131.976(16) ?
Na1 Na1 Na3 3_645 . 4_445 48.024(16) ?
Na1 Na1 O1 3_645 . . 58.60(3) ?
Na1 Na1 O1 3_645 . 5_655 121.40(3) ?
Na1 Na1 O6 3_645 . . 87.46(3) ?
Na1 Na1 O6 3_645 . 5_655 92.54(3) ?
Na1 Na1 Na2 3_655 . 1_554 90 ?
Na1 Na1 Na2 3_655 . . 90 ?
Na1 Na1 Na3 3_655 . 2_654 48.024(16) ?
Na1 Na1 Na3 3_655 . 4_445 131.976(16) ?
Na1 Na1 O1 3_655 . . 121.40(3) ?
Na1 Na1 O1 3_655 . 5_655 58.60(3) ?
Na1 Na1 O6 3_655 . . 92.54(3) ?
Na1 Na1 O6 3_655 . 5_655 87.46(3) ?
Na2 Na1 Na2 1_554 . . 180 ?
Na2 Na1 Na3 1_554 . 2_654 105.01(3) ?
Na2 Na1 Na3 1_554 . 4_445 74.99(3) ?
Na2 Na1 O1 1_554 . . 144.13(3) ?
Na2 Na1 O1 1_554 . 5_655 35.87(3) ?
Na2 Na1 O6 1_554 . . 111.43(3) ?
Na2 Na1 O6 1_554 . 5_655 68.57(3) ?
Na2 Na1 Na3 . . 2_654 74.99(3) ?
Na2 Na1 Na3 . . 4_445 105.01(3) ?
Na2 Na1 O1 . . . 35.87(3) ?
Na2 Na1 O1 . . 5_655 144.13(3) ?
Na2 Na1 O6 . . . 68.57(3) ?
Na2 Na1 O6 . . 5_655 111.43(3) ?
Na3 Na1 Na3 2_654 . 4_445 180 ?
Na3 Na1 O1 2_654 . . 87.23(4) ?
Na3 Na1 O1 2_654 . 5_655 92.77(4) ?
Na3 Na1 O6 2_654 . . 44.53(3) ?
Na3 Na1 O6 2_654 . 5_655 135.47(3) ?
Na3 Na1 O1 4_445 . . 92.77(4) ?
Na3 Na1 O1 4_445 . 5_655 87.23(4) ?
Na3 Na1 O6 4_445 . . 135.47(3) ?
Na3 Na1 O6 4_445 . 5_655 44.53(3) ?
O1 Na1 O1 . . 5_655 180 ?
O1 Na1 O6 . . . 55.35(4) ?
O1 Na1 O6 . . 5_655 124.65(4) ?
O1 Na1 O6 5_655 . . 124.65(4) ?
O1 Na1 O6 5_655 . 5_655 55.35(4) ?
O6 Na1 O6 . . 5_655 180 ?
I1 Na2 I1 . . 3_646 180 ?
I1 Na2 Na1 . . . 50.792(3) ?
I1 Na2 Na1 . . 1_556 129.208(3) ?
I1 Na2 Na2 . . 3_646 138.174(3) ?
I1 Na2 Na2 . . 3_656 41.826(3) ?
I1 Na2 Na3 . . . 134.489(19) ?
I1 Na2 Na3 . . 2_654 47.237(16) ?
I1 Na2 Na3 . . 3_656 45.511(19) ?
I1 Na2 Na3 . . 4_446 132.763(16) ?
I1 Na2 O1 . . . 88.37(3) ?
I1 Na2 O1 . . 5_656 91.63(3) ?
I1 Na2 O3 . . . 106.89(2) ?
I1 Na2 O3 . . 5_656 73.11(2) ?
I1 Na2 O5 . . . 101.95(3) ?
I1 Na2 O5 . . 5_656 78.05(3) ?
I1 Na2 Na1 3_646 . . 129.208(3) ?
I1 Na2 Na1 3_646 . 1_556 50.792(3) ?
I1 Na2 Na2 3_646 . 3_646 41.826(3) ?
I1 Na2 Na2 3_646 . 3_656 138.174(3) ?
I1 Na2 Na3 3_646 . . 45.511(19) ?
I1 Na2 Na3 3_646 . 2_654 132.763(16) ?
I1 Na2 Na3 3_646 . 3_656 134.489(19) ?
I1 Na2 Na3 3_646 . 4_446 47.237(16) ?
I1 Na2 O1 3_646 . . 91.63(3) ?
I1 Na2 O1 3_646 . 5_656 88.37(3) ?
I1 Na2 O3 3_646 . . 73.11(2) ?
I1 Na2 O3 3_646 . 5_656 106.89(2) ?
I1 Na2 O5 3_646 . . 78.05(3) ?
I1 Na2 O5 3_646 . 5_656 101.95(3) ?
Na1 Na2 Na1 . . 1_556 180 ?
Na1 Na2 Na2 . . 3_646 90 ?
Na1 Na2 Na2 . . 3_656 90 ?
Na1 Na2 Na3 . . . 101.88(2) ?
Na1 Na2 Na3 . . 2_654 51.17(2) ?
Na1 Na2 Na3 . . 3_656 78.12(2) ?
Na1 Na2 Na3 . . 4_446 128.83(2) ?
Na1 Na2 O1 . . . 38.11(3) ?
Na1 Na2 O1 . . 5_656 141.89(3) ?
Na1 Na2 O3 . . . 77.13(2) ?
Na1 Na2 O3 . . 5_656 102.87(2) ?
Na1 Na2 O5 . . . 90.84(3) ?
Na1 Na2 O5 . . 5_656 89.16(3) ?
Na1 Na2 Na2 1_556 . 3_646 90 ?
Na1 Na2 Na2 1_556 . 3_656 90 ?
Na1 Na2 Na3 1_556 . . 78.12(2) ?
Na1 Na2 Na3 1_556 . 2_654 128.83(2) ?
Na1 Na2 Na3 1_556 . 3_656 101.88(2) ?
Na1 Na2 Na3 1_556 . 4_446 51.17(2) ?
Na1 Na2 O1 1_556 . . 141.89(3) ?
Na1 Na2 O1 1_556 . 5_656 38.11(3) ?
Na1 Na2 O3 1_556 . . 102.87(2) ?
Na1 Na2 O3 1_556 . 5_656 77.13(2) ?
Na1 Na2 O5 1_556 . . 89.16(3) ?
Na1 Na2 O5 1_556 . 5_656 90.84(3) ?
Na2 Na2 Na2 3_646 . 3_656 180 ?
Na2 Na2 Na3 3_646 . . 57.887(10) ?
Na2 Na2 Na3 3_646 . 2_654 122.643(12) ?
Na2 Na2 Na3 3_646 . 3_656 122.113(10) ?
Na2 Na2 Na3 3_646 . 4_446 57.357(12) ?
Na2 Na2 O1 3_646 . . 56.72(3) ?
Na2 Na2 O1 3_646 . 5_656 123.28(3) ?
Na2 Na2 O3 3_646 . . 71.57(2) ?
Na2 Na2 O3 3_646 . 5_656 108.43(2) ?
Na2 Na2 O5 3_646 . . 59.31(3) ?
Na2 Na2 O5 3_646 . 5_656 120.69(3) ?
Na2 Na2 Na3 3_656 . . 122.113(10) ?
Na2 Na2 Na3 3_656 . 2_654 57.357(12) ?
Na2 Na2 Na3 3_656 . 3_656 57.887(10) ?
Na2 Na2 Na3 3_656 . 4_446 122.643(12) ?
Na2 Na2 O1 3_656 . . 123.28(3) ?
Na2 Na2 O1 3_656 . 5_656 56.72(3) ?
Na2 Na2 O3 3_656 . . 108.43(2) ?
Na2 Na2 O3 3_656 . 5_656 71.57(2) ?
Na2 Na2 O5 3_656 . . 120.69(3) ?
Na2 Na2 O5 3_656 . 5_656 59.31(3) ?
Na3 Na2 Na3 . . 2_654 87.37(2) ?
Na3 Na2 Na3 . . 3_656 180 ?
Na3 Na2 Na3 . . 4_446 92.63(2) ?
Na3 Na2 O1 . . . 68.79(4) ?
Na3 Na2 O1 . . 5_656 111.21(4) ?
Na3 Na2 O3 . . . 28.37(3) ?
Na3 Na2 O3 . . 5_656 151.63(3) ?
Na3 Na2 O5 . . . 115.60(3) ?
Na3 Na2 O5 . . 5_656 64.40(3) ?
Na3 Na2 Na3 2_654 . 3_656 92.63(2) ?
Na3 Na2 Na3 2_654 . 4_446 180 ?
Na3 Na2 O1 2_654 . . 69.14(3) ?
Na3 Na2 O1 2_654 . 5_656 110.86(3) ?
Na3 Na2 O3 2_654 . . 60.83(3) ?
Na3 Na2 O3 2_654 . 5_656 119.17(3) ?
Na3 Na2 O5 2_654 . . 140.15(4) ?
Na3 Na2 O5 2_654 . 5_656 39.85(4) ?
Na3 Na2 Na3 3_656 . 4_446 87.37(2) ?
Na3 Na2 O1 3_656 . . 111.21(4) ?
Na3 Na2 O1 3_656 . 5_656 68.79(4) ?
Na3 Na2 O3 3_656 . . 151.63(3) ?
Na3 Na2 O3 3_656 . 5_656 28.37(3) ?
Na3 Na2 O5 3_656 . . 64.40(3) ?
Na3 Na2 O5 3_656 . 5_656 115.60(3) ?
Na3 Na2 O1 4_446 . . 110.86(3) ?
Na3 Na2 O1 4_446 . 5_656 69.14(3) ?
Na3 Na2 O3 4_446 . . 119.17(3) ?
Na3 Na2 O3 4_446 . 5_656 60.83(3) ?
Na3 Na2 O5 4_446 . . 39.85(4) ?
Na3 Na2 O5 4_446 . 5_656 140.15(4) ?
O1 Na2 O1 . . 5_656 180 ?
O1 Na2 O3 . . . 52.46(4) ?
O1 Na2 O3 . . 5_656 127.54(4) ?
O1 Na2 O5 . . . 88.53(4) ?
O1 Na2 O5 . . 5_656 91.47(4) ?
O1 Na2 O3 5_656 . . 127.54(4) ?
O1 Na2 O3 5_656 . 5_656 52.46(4) ?
O1 Na2 O5 5_656 . . 91.47(4) ?
O1 Na2 O5 5_656 . 5_656 88.53(4) ?
O3 Na2 O3 . . 5_656 180 ?
O3 Na2 O5 . . . 129.41(4) ?
O3 Na2 O5 . . 5_656 50.59(4) ?
O3 Na2 O5 5_656 . . 50.59(4) ?
O3 Na2 O5 5_656 . 5_656 129.41(4) ?
O5 Na2 O5 . . 5_656 180 ?
I1 Na3 I1 2_655 . 3_646 146.59(7) ?
I1 Na3 Na1 2_655 . 2_655 51.799(18) ?
I1 Na3 Na1 2_655 . 4_545 51.799(18) ?
I1 Na3 Na2 2_655 . . 147.880(10) ?
I1 Na3 Na2 2_655 . 2_655 46.262(18) ?
I1 Na3 Na2 2_655 . 3_646 147.880(10) ?
I1 Na3 Na2 2_655 . 4_546 46.262(18) ?
I1 Na3 O3 2_655 . . 125.17(5) ?
I1 Na3 O3 2_655 . 7_545 125.17(5) ?
I1 Na3 O6 2_655 . 2_655 85.96(4) ?
I1 Na3 O6 2_655 . 8_645 85.96(4) ?
I1 Na3 Na1 3_646 . 2_655 138.023(15) ?
I1 Na3 Na1 3_646 . 4_545 138.023(15) ?
I1 Na3 Na2 3_646 . . 45.501(15) ?
I1 Na3 Na2 3_646 . 2_655 108.21(4) ?
I1 Na3 Na2 3_646 . 3_646 45.501(15) ?
I1 Na3 Na2 3_646 . 4_546 108.21(4) ?
I1 Na3 O3 3_646 . . 79.24(5) ?
I1 Na3 O3 3_646 . 7_545 79.24(5) ?
I1 Na3 O6 3_646 . 2_655 94.16(4) ?
I1 Na3 O6 3_646 . 8_645 94.16(4) ?
Na1 Na3 Na1 2_655 . 4_545 83.95(3) ?
Na1 Na3 Na2 2_655 . . 99.420(17) ?
Na1 Na3 Na2 2_655 . 2_655 53.844(16) ?
Na1 Na3 Na2 2_655 . 3_646 151.01(5) ?
Na1 Na3 Na2 2_655 . 4_546 97.56(3) ?
Na1 Na3 O3 2_655 . . 73.86(4) ?
Na1 Na3 O3 2_655 . 7_545 123.34(7) ?
Na1 Na3 O6 2_655 . 2_655 43.88(3) ?
Na1 Na3 O6 2_655 . 8_645 127.81(5) ?
Na1 Na3 Na2 4_545 . . 151.01(5) ?
Na1 Na3 Na2 4_545 . 2_655 97.56(3) ?
Na1 Na3 Na2 4_545 . 3_646 99.420(17) ?
Na1 Na3 Na2 4_545 . 4_546 53.844(16) ?
Na1 Na3 O3 4_545 . . 123.34(7) ?
Na1 Na3 O3 4_545 . 7_545 73.86(4) ?
Na1 Na3 O6 4_545 . 2_655 127.81(5) ?
Na1 Na3 O6 4_545 . 8_645 43.88(3) ?
Na2 Na3 Na2 . . 2_655 107.704(16) ?
Na2 Na3 Na2 . . 3_646 64.225(19) ?
Na2 Na3 Na2 . . 4_546 151.35(4) ?
Na2 Na3 O3 . . . 34.65(4) ?
Na2 Na3 O3 . . 7_545 80.51(5) ?
Na2 Na3 O6 . . 2_655 61.92(3) ?
Na2 Na3 O6 . . 8_645 126.12(5) ?
Na2 Na3 Na2 2_655 . 3_646 151.35(4) ?
Na2 Na3 Na2 2_655 . 4_546 65.29(2) ?
Na2 Na3 O3 2_655 . . 108.75(3) ?
Na2 Na3 O3 2_655 . 7_545 171.41(5) ?
Na2 Na3 O6 2_655 . 2_655 54.93(4) ?
Na2 Na3 O6 2_655 . 8_645 120.08(6) ?
Na2 Na3 Na2 3_646 . 4_546 107.704(16) ?
Na2 Na3 O3 3_646 . . 80.51(5) ?
Na2 Na3 O3 3_646 . 7_545 34.65(4) ?
Na2 Na3 O6 3_646 . 2_655 126.12(5) ?
Na2 Na3 O6 3_646 . 8_645 61.92(3) ?
Na2 Na3 O3 4_546 . . 171.41(5) ?
Na2 Na3 O3 4_546 . 7_545 108.75(3) ?
Na2 Na3 O6 4_546 . 2_655 120.08(6) ?
Na2 Na3 O6 4_546 . 8_645 54.93(4) ?
O3 Na3 O3 . . 7_545 76.44(7) ?
O3 Na3 O6 . . 2_655 53.86(4) ?
O3 Na3 O6 . . 8_645 130.10(8) ?
O3 Na3 O6 7_545 . 2_655 130.10(8) ?
O3 Na3 O6 7_545 . 8_645 53.86(4) ?
O6 Na3 O6 2_655 . 8_645 171.42(7) ?
Na1 B1 Na2 2_555 . . 172.68(7) ?
Na1 B1 Na3 2_555 . 3_656 70.31(5) ?
Na1 B1 O3 2_555 . 5_656 96.43(10) ?
Na1 B1 O5 2_555 . . 129.42(12) ?
Na1 B1 O6 2_555 . 6_455 40.89(8) ?
Na2 B1 Na3 . . 3_656 103.65(6) ?
Na2 B1 O3 . . 5_656 76.54(10) ?
Na2 B1 O5 . . . 57.43(9) ?
Na2 B1 O6 . . 6_455 140.41(12) ?
Na3 B1 O3 3_656 . 5_656 56.98(9) ?
Na3 B1 O5 3_656 . . 157.10(13) ?
Na3 B1 O6 3_656 . 6_455 61.75(9) ?
O3 B1 O5 5_656 . . 122.26(16) ?
O3 B1 O6 5_656 . 6_455 114.64(15) ?
O5 B1 O6 . . 6_455 122.97(16) ?
Na1 B2 Na2 . . . 76.80(4) ?
Na1 B2 O1 . . . 52.14(7) ?
Na1 B2 O3 . . . 141.51(11) ?
Na1 B2 O4 . . . 111.59(11) ?
Na1 B2 O6 . . . 56.16(8) ?
Na2 B2 O1 . . . 46.10(7) ?
Na2 B2 O3 . . . 71.24(9) ?
Na2 B2 O4 . . . 142.77(11) ?
Na2 B2 O6 . . . 105.26(10) ?
O1 B2 O3 . . . 112.37(14) ?
O1 B2 O4 . . . 109.08(14) ?
O1 B2 O6 . . . 106.55(13) ?
O3 B2 O4 . . . 106.82(14) ?
O3 B2 O6 . . . 112.75(14) ?
O4 B2 O6 . . . 109.21(13) ?
Na1 B3 Na1 . . 3_645 102.08(7) ?
Na1 B3 Na2 . . . 75.502(5) ?
Na1 B3 Na2 . . 3_646 177.50(8) ?
Na1 B3 O1 . . . 47.08(8) ?
Na1 B3 O1 . . 7_545 132.11(15) ?
Na1 B3 O2 . . . 89.03(10) ?
Na1 B3 Na2 3_645 . . 177.50(8) ?
Na1 B3 Na2 3_645 . 3_646 75.502(5) ?
Na1 B3 O1 3_645 . . 132.11(15) ?
Na1 B3 O1 3_645 . 7_545 47.08(8) ?
Na1 B3 O2 3_645 . . 89.03(10) ?
Na2 B3 Na2 . . 3_646 106.90(8) ?
Na2 B3 O1 . . . 45.67(8) ?
Na2 B3 O1 . . 7_545 134.23(16) ?
Na2 B3 O2 . . . 91.56(10) ?
Na2 B3 O1 3_646 . . 134.23(16) ?
Na2 B3 O1 3_646 . 7_545 45.67(8) ?
Na2 B3 O2 3_646 . . 91.56(10) ?
O1 B3 O1 . . 7_545 120.7(2) ?
O1 B3 O2 . . . 119.62(11) ?
O1 B3 O2 7_545 . . 119.62(11) ?
Na2 B4 Na2 . . 3_646 90.36(6) ?
Na2 B4 O2 . . . 74.45(9) ?
Na2 B4 O4 . . 4_445 134.73(3) ?
Na2 B4 O5 . . . 38.68(8) ?
Na2 B4 O5 . . 7_545 111.91(14) ?
Na2 B4 O2 3_646 . . 74.45(9) ?
Na2 B4 O4 3_646 . 4_445 134.73(3) ?
Na2 B4 O5 3_646 . . 111.91(14) ?
Na2 B4 O5 3_646 . 7_545 38.68(8) ?
O2 B4 O4 . . 4_445 109.2(2) ?
O2 B4 O5 . . . 110.93(13) ?
O2 B4 O5 . . 7_545 110.93(13) ?
O4 B4 O5 4_445 . . 108.44(13) ?
O4 B4 O5 4_445 . 7_545 108.44(13) ?
O5 B4 O5 . . 7_545 108.84(19) ?

loop_
_geom_bond_atom_site_label_1
_geom_bond_atom_site_label_2
_geom_bond_site_symmetry_1
_geom_bond_site_symmetry_2
_geom_bond_distance
_geom_bond_publ_flag
I1 Na1 . . 3.1064(3) ?
I1 Na1 . 3_655 3.1064(3) ?
I1 Na2 . . 3.3235(3) ?
I1 Na2 . 3_656 3.3235(3) ?
I1 Na3 . 2_654 3.3771(15) ?
I1 Na3 . 3_656 3.3241(15) ?
Na1 Na1 . 3_645 4.9531(5) ?
Na1 Na1 . 3_655 4.9531(5) ?
Na1 Na2 . 1_554 3.8381(4) ?
Na1 Na2 . . 3.8381(4) ?
Na1 Na3 . 2_654 3.7029(11) ?
Na1 Na3 . 4_445 3.7029(11) ?
Na1 O1 . . 2.4646(12) ?
Na1 O1 . 5_655 2.4646(12) ?
Na1 O6 . . 2.5675(12) ?
Na1 O6 . 5_655 2.5675(12) ?
Na2 Na2 . 3_646 4.9531(5) ?
Na2 Na2 . 3_656 4.9531(5) ?
Na2 Na3 . . 4.6589(13) ?
Na2 Na3 . 2_654 4.5913(15) ?
Na2 Na3 . 3_656 4.6589(13) ?
Na2 Na3 . 4_446 4.5913(15) ?
Na2 O1 . . 2.3397(12) ?
Na2 O1 . 5_656 2.3397(12) ?
Na2 O3 . . 2.9724(13) ?
Na2 O3 . 5_656 2.9724(13) ?
Na2 O5 . . 2.5212(13) ?
Na2 O5 . 5_656 2.5212(13) ?
Na3 O3 . . 2.4843(19) ?
Na3 O3 . 7_545 2.4843(19) ?
Na3 O6 . 2_655 2.5976(12) ?
Na3 O6 . 8_645 2.5976(12) ?
B1 Na1 . 2_555 3.4435(19) ?
B1 Na2 . . 2.9776(19) ?
B1 Na3 . 3_656 2.949(2) ?
B1 O3 . 5_656 1.363(2) ?
B1 O5 . . 1.358(2) ?
B1 O6 . 6_455 1.374(2) ?
B2 Na1 . . 3.0754(18) ?
B2 Na2 . . 3.1039(18) ?
B2 O1 . . 1.465(2) ?
B2 O3 . . 1.442(2) ?
B2 O4 . . 1.514(2) ?
B2 O6 . . 1.454(2) ?
B3 Na1 . . 3.1848(16) ?
B3 Na1 . 3_645 3.1848(16) ?
B3 Na2 . . 3.0828(15) ?
B3 Na2 . 3_646 3.0828(15) ?
B3 O1 . . 1.3724(18) ?
B3 O1 . 7_545 1.3724(18) ?
B3 O2 . . 1.357(3) ?
B4 Na2 . . 3.4915(19) ?
B4 Na2 . 3_646 3.4915(19) ?
B4 O2 . . 1.445(3) ?
B4 O4 . 4_445 1.513(3) ?
B4 O5 . . 1.463(2) ?
B4 O5 . 7_545 1.463(2) ?

loop_
_geom_hbond_atom_site_label_D
_geom_hbond_atom_site_label_H
_geom_hbond_atom_site_label_A
_geom_hbond_site_symmetry_D
_geom_hbond_site_symmetry_H
_geom_hbond_site_symmetry_A
_geom_hbond_distance_DH
_geom_hbond_distance_HA
_geom_hbond_distance_DA
_geom_hbond_angle_DHA
_geom_hbond_publ_flag
? ? ? ? ? ? ? ? ? ? ?

loop_
_geom_torsion_atom_site_label_1
_geom_torsion_atom_site_label_2
_geom_torsion_atom_site_label_3
_geom_torsion_atom_site_label_4
_geom_torsion_site_symmetry_1
_geom_torsion_site_symmetry_2
_geom_torsion_site_symmetry_3
_geom_torsion_site_symmetry_4
_geom_torsion
_geom_torsion_publ_flag
? ? ? ? ? ? ? ? ? ?

loop_
_twin_individual_id
_twin_individual_mass_fraction_refined
_twin_individual_twin_matrix_11
_twin_individual_twin_matrix_12
_twin_individual_twin_matrix_13
_twin_individual_twin_matrix_21
_twin_individual_twin_matrix_22
_twin_individual_twin_matrix_23
_twin_individual_twin_matrix_31
_twin_individual_twin_matrix_32
_twin_individual_twin_matrix_33
? ? ? ? ? ? ? ? ? ? ?

loop_
_jana_atom_site_adp_c_label
_jana_atom_site_adp_c_type_symbol
_jana_atom_site_adp_c_111
_jana_atom_site_adp_c_112
_jana_atom_site_adp_c_113
_jana_atom_site_adp_c_122
_jana_atom_site_adp_c_123
_jana_atom_site_adp_c_133
_jana_atom_site_adp_c_222
_jana_atom_site_adp_c_223
_jana_atom_site_adp_c_233
_jana_atom_site_adp_c_333
? ? ? ? ? ? ? ? ? ? ? ?

loop_
_jana_atom_site_adp_d_label
_jana_atom_site_adp_d_type_symbol
_jana_atom_site_adp_d_1111
_jana_atom_site_adp_d_1112
_jana_atom_site_adp_d_1113
_jana_atom_site_adp_d_1122
_jana_atom_site_adp_d_1123
_jana_atom_site_adp_d_1133
_jana_atom_site_adp_d_1222
_jana_atom_site_adp_d_1223
_jana_atom_site_adp_d_1233
_jana_atom_site_adp_d_1333
_jana_atom_site_adp_d_2222
_jana_atom_site_adp_d_2223
_jana_atom_site_adp_d_2233
_jana_atom_site_adp_d_2333
_jana_atom_site_adp_d_3333
? ? ? ? ? ? ? ? ? ? ? ? ? ? ? ? ?

loop_
_jana_atom_site_adp_e_label
_jana_atom_site_adp_e_type_symbol
_jana_atom_site_adp_e_11111
_jana_atom_site_adp_e_11112
_jana_atom_site_adp_e_11113
_jana_atom_site_adp_e_11122
_jana_atom_site_adp_e_11123
_jana_atom_site_adp_e_11133
_jana_atom_site_adp_e_11222
_jana_atom_site_adp_e_11223
_jana_atom_site_adp_e_11233
_jana_atom_site_adp_e_11333
_jana_atom_site_adp_e_12222
_jana_atom_site_adp_e_12223
_jana_atom_site_adp_e_12233
_jana_atom_site_adp_e_12333
_jana_atom_site_adp_e_13333
_jana_atom_site_adp_e_22222
_jana_atom_site_adp_e_22223
_jana_atom_site_adp_e_22233
_jana_atom_site_adp_e_22333
_jana_atom_site_adp_e_23333
_jana_atom_site_adp_e_33333
? ? ? ? ? ? ? ? ? ? ? ? ? ? ? ? ? ? ? ? ? ? ?

loop_
_jana_atom_site_adp_f_label
_jana_atom_site_adp_f_type_symbol
_jana_atom_site_adp_f_111111
_jana_atom_site_adp_f_111112
_jana_atom_site_adp_f_111113
_jana_atom_site_adp_f_111122
_jana_atom_site_adp_f_111123
_jana_atom_site_adp_f_111133
_jana_atom_site_adp_f_111222
_jana_atom_site_adp_f_111223
_jana_atom_site_adp_f_111233
_jana_atom_site_adp_f_111333
_jana_atom_site_adp_f_112222
_jana_atom_site_adp_f_112223
_jana_atom_site_adp_f_112233
_jana_atom_site_adp_f_112333
_jana_atom_site_adp_f_113333
_jana_atom_site_adp_f_122222
_jana_atom_site_adp_f_122223
_jana_atom_site_adp_f_122233
_jana_atom_site_adp_f_122333
_jana_atom_site_adp_f_123333
_jana_atom_site_adp_f_133333
_jana_atom_site_adp_f_222222
_jana_atom_site_adp_f_222223
_jana_atom_site_adp_f_222233
_jana_atom_site_adp_f_222333
_jana_atom_site_adp_f_223333
_jana_atom_site_adp_f_233333
_jana_atom_site_adp_f_333333
? ? ? ? ? ? ? ? ? ? ? ? ? ? ? ? ? ? ? ? ? ? ? ? ? ? ? ? ? ?
